data_7710262
loop_
_publ_author_name
'Marvelous, Christian'
'de Azevedo Santos, Lucas'
'Siegler, Maxime A.'
'Fonseca Guerra, C\'elia'
'Bouwman, Elisabeth'

_publ_section_title
;
 Probing the redox-conversion of Co(ii)-disulfide to Co(iii)-thiolate
 complexes: the effect of ligand-field strength
;
_journal_name_full 'Dalton Transactions'
_journal_paper_doi 10.1039/D2DT00356B
_journal_year 2022
_chemical_formula_moiety 'C28 H32 Br4 Co2 N6 S2, C H4 O'
_chemical_formula_sum 'C29 H36 Br4 Co2 N6 O S2'
_chemical_formula_weight 986.26
_space_group_crystal_system monoclinic
_space_group_IT_number 14
_space_group_name_Hall '-P 2ybc'
_space_group_name_H-M_alt 'P 1 21/c 1'
_atom_sites_solution_hydrogens mixed
_atom_sites_solution_primary direct
_atom_sites_solution_secondary difmap
_audit_creation_method SHELXL-2018/3
_audit_update_record
;
2022-04-04 deposited with the CCDC.	2022-04-11 downloaded from the CCDC.
;
_cell_angle_alpha 90
_cell_angle_beta 103.345(4)
_cell_angle_gamma 90
_cell_formula_units_Z 4
_cell_length_a 15.7651(7)
_cell_length_b 11.9665(5)
_cell_length_c 19.6343(8)
_cell_measurement_reflns_used 5527
_cell_measurement_temperature 110(2)
_cell_measurement_theta_max 26.8480
_cell_measurement_theta_min 2.7250
_cell_volume 3604.1(3)
_computing_cell_refinement 'CrysAlisPro 1.171.39.29c (Rigaku OD, 2017)'
_computing_data_collection 'CrysAlisPro 1.171.39.29c (Rigaku OD, 2017)'
_computing_data_reduction 'CrysAlisPro 1.171.39.29c (Rigaku OD, 2017)'
_computing_molecular_graphics 'SHELXTL v6.10 (Sheldrick, 2008)'
_computing_publication_material 'SHELXTL v6.10 (Sheldrick, 2008)'
_computing_structure_refinement 'SHELXL-2018/3 (Sheldrick, 2018)'
_computing_structure_solution 'SHELXS-2018/3 (Sheldrick, 2018)'
_diffrn_ambient_temperature 110(2)
_diffrn_measured_fraction_theta_full 1.000
_diffrn_measured_fraction_theta_max 1.000
_diffrn_measurement_device_type 'SuperNova, Dual, Cu at zero, Atlas'
_diffrn_measurement_method '\w scans'
_diffrn_radiation_monochromator mirror
_diffrn_radiation_source 'SuperNova (Mo) X-ray Source'
_diffrn_radiation_type MoK\a
_diffrn_radiation_wavelength 0.71073
_diffrn_reflns_av_R_equivalents 0.0647
_diffrn_reflns_av_unetI/netI 0.0582
_diffrn_reflns_Laue_measured_fraction_full 1.000
_diffrn_reflns_Laue_measured_fraction_max 1.000
_diffrn_reflns_limit_h_max 18
_diffrn_reflns_limit_h_min -18
_diffrn_reflns_limit_k_max 14
_diffrn_reflns_limit_k_min -14
_diffrn_reflns_limit_l_max 23
_diffrn_reflns_limit_l_min -23
_diffrn_reflns_number 28658
_diffrn_reflns_point_group_measured_fraction_full 1.000
_diffrn_reflns_point_group_measured_fraction_max 1.000
_diffrn_reflns_theta_full 24.999
_diffrn_reflns_theta_max 24.999
_diffrn_reflns_theta_min 2.008
_exptl_absorpt_coefficient_mu 5.504
_exptl_absorpt_correction_T_max 0.982
_exptl_absorpt_correction_T_min 0.734
_exptl_absorpt_correction_type gaussian
_exptl_absorpt_process_details
;
CrysAlisPro 1.171.39.29c (Rigaku Oxford Diffraction, 2017)
Numerical absorption correction based on gaussian integration over
			a multifaceted crystal model
Empirical absorption correction using spherical harmonics,
 implemented in SCALE3 ABSPACK scaling algorithm.
;
_exptl_crystal_colour blue-purple
_exptl_crystal_density_diffrn 1.818
_exptl_crystal_description 'small plate'
_exptl_crystal_F_000 1944
_exptl_crystal_size_max 0.11
_exptl_crystal_size_mid 0.08
_exptl_crystal_size_min 0.02
_refine_diff_density_max 1.936
_refine_diff_density_min -0.577
_refine_diff_density_rms 0.145
_refine_ls_extinction_method none
_refine_ls_goodness_of_fit_ref 1.044
_refine_ls_hydrogen_treatment mixed
_refine_ls_matrix_type full
_refine_ls_number_parameters 411
_refine_ls_number_reflns 6355
_refine_ls_number_restraints 39
_refine_ls_restrained_S_all 1.041
_refine_ls_R_factor_all 0.0713
_refine_ls_R_factor_gt 0.0459
_refine_ls_shift/su_max 0.001
_refine_ls_shift/su_mean 0.000
_refine_ls_structure_factor_coef Fsqd
_refine_ls_weighting_details 'w=1/[\s^2^(Fo^2^)+(0.0537P)^2^] where P=(Fo^2^+2Fc^2^)/3'
_refine_ls_weighting_scheme calc
_refine_ls_wR_factor_gt 0.0987
_refine_ls_wR_factor_ref 0.1096
_reflns_Friedel_coverage 0.000
_reflns_number_gt 4720
_reflns_number_total 6355
_reflns_threshold_expression 'I > 2\s(I)'
_cod_data_source_file d2dt00356b2.cif
_cod_data_source_block 1Br_revised
_cod_original_sg_symbol_H-M 'P 21/c'
_cod_database_code 7710262
_shelx_shelxl_version_number 2018/3
_shelx_space_group_comment
;
The symmetry employed for this shelxl refinement is uniquely defined
by the following loop, which should always be used as a source of
symmetry information in preference to the above space-group names.
They are only intended as comments.
;
_oxdiff_exptl_absorpt_empirical_full_min 0.795
_oxdiff_exptl_absorpt_empirical_full_max 1.386
_oxdiff_exptl_absorpt_empirical_details
;
Empirical correction (ABSPACK) includes:
- Absorption correction using spherical harmonics
- Frame scaling
;

loop_
_space_group_symop_operation_xyz
'x, y, z'
'-x, y+1/2, -z+1/2'
'-x, -y, -z'
'x, -y-1/2, z-1/2'

loop_
_atom_site_label
_atom_site_type_symbol
_atom_site_fract_x
_atom_site_fract_y
_atom_site_fract_z
_atom_site_U_iso_or_equiv
_atom_site_adp_type
_atom_site_occupancy
_atom_site_site_symmetry_order
_atom_site_calc_flag
_atom_site_refinement_flags_posn
_atom_site_refinement_flags_adp
_atom_site_refinement_flags_occupancy
_atom_site_disorder_assembly
_atom_site_disorder_group
Co1 Co 0.38088(5) 0.27870(6) 0.10185(4) 0.01804(19) Uani 1 1 d . . . . .
Co2 Co 0.87054(5) 0.23817(6) 0.64691(4) 0.01933(19) Uani 1 1 d . . . . .
Br1 Br 0.37626(3) 0.07752(4) 0.12628(3) 0.01726(15) Uani 1 1 d . . . . .
Br2 Br 0.34592(4) 0.27482(5) -0.02694(3) 0.02867(17) Uani 1 1 d . . . . .
Br3 Br 0.88188(4) 0.04387(5) 0.61216(3) 0.02473(16) Uani 1 1 d . . . . .
Br4 Br 0.88363(4) 0.22047(6) 0.77427(3) 0.03404(18) Uani 1 1 d . . . . .
S1 S 0.58295(10) 0.16606(12) 0.39405(7) 0.0225(3) Uani 1 1 d . . . . .
S2 S 0.68995(10) 0.17794(12) 0.35288(7) 0.0244(3) Uani 1 1 d . . . . .
C1 C 0.5082(4) 0.2676(4) 0.3457(3) 0.0205(13) Uani 1 1 d . . . . .
H1A H 0.454746 0.269411 0.364038 0.025 Uiso 1 1 calc R U . . .
H1B H 0.535298 0.342615 0.352450 0.025 Uiso 1 1 calc R U . . .
C2 C 0.4838(3) 0.2401(4) 0.2677(3) 0.0190(12) Uani 1 1 d . . . . .
H2A H 0.537906 0.239339 0.250288 0.023 Uiso 1 1 calc R U . . .
H2B H 0.459394 0.163508 0.262206 0.023 Uiso 1 1 calc R U . . .
C3 C 0.3385(4) 0.3196(5) 0.2456(3) 0.0282(14) Uani 1 1 d . . . . .
H3A H 0.346399 0.365257 0.288652 0.034 Uiso 1 1 calc R U . . .
H3B H 0.322279 0.242963 0.256793 0.034 Uiso 1 1 calc R U . . .
C4 C 0.4604(4) 0.4280(4) 0.2211(3) 0.0198(13) Uani 1 1 d . . . . .
H4A H 0.490406 0.450703 0.269115 0.024 Uiso 1 1 calc R U . . .
H4B H 0.414524 0.483780 0.202493 0.024 Uiso 1 1 calc R U . . .
C5 C 0.7582(4) 0.2788(5) 0.4099(3) 0.0235(13) Uani 1 1 d . . . . .
H5A H 0.810167 0.296234 0.391584 0.028 Uiso 1 1 calc R U . . .
H5B H 0.725268 0.348888 0.411115 0.028 Uiso 1 1 calc R U . . .
C6 C 0.7867(4) 0.2309(4) 0.4836(3) 0.0221(13) Uani 1 1 d . . . . .
H6A H 0.734237 0.221391 0.502679 0.027 Uiso 1 1 calc R U . . .
H6B H 0.811538 0.155641 0.480266 0.027 Uiso 1 1 calc R U . . .
C7 C 0.9389(4) 0.2954(5) 0.5196(3) 0.0259(14) Uani 1 1 d . . . . .
H7A H 0.939853 0.343920 0.478903 0.031 Uiso 1 1 calc R U . . .
H7B H 0.953368 0.218305 0.507874 0.031 Uiso 1 1 calc R U . . .
C8 C 0.8196(4) 0.4126(4) 0.5399(3) 0.0199(13) Uani 1 1 d . . . . .
H8A H 0.799445 0.445491 0.492664 0.024 Uiso 1 1 calc R U . . .
H8B H 0.867264 0.459665 0.566913 0.024 Uiso 1 1 calc R U . . .
C12 C 0.2658(4) 0.3691(5) 0.1890(3) 0.0235(13) Uani 1 1 d . . . . .
C13 C 0.1940(4) 0.4190(5) 0.2057(3) 0.0333(15) Uani 1 1 d . . . . .
H13 H 0.191671 0.428178 0.253319 0.040 Uiso 1 1 calc R U . . .
C14 C 0.1261(4) 0.4550(5) 0.1533(4) 0.0385(17) Uani 1 1 d . . . . .
H14 H 0.075078 0.485766 0.163855 0.046 Uiso 1 1 calc R U . . .
C15 C 0.1337(4) 0.4455(5) 0.0843(4) 0.0371(17) Uani 1 1 d . . . . .
H15 H 0.088400 0.471443 0.046925 0.045 Uiso 1 1 calc R U . . .
C16 C 0.2076(4) 0.3982(5) 0.0710(3) 0.0292(15) Uani 1 1 d . . . . .
H16 H 0.212904 0.393166 0.023919 0.035 Uiso 1 1 calc R U . . .
C22 C 0.5242(3) 0.4231(4) 0.1755(3) 0.0137(11) Uani 1 1 d . . . . .
C23 C 0.6051(3) 0.4739(4) 0.1912(3) 0.0183(12) Uani 1 1 d . . . . .
H23 H 0.626307 0.507051 0.235800 0.022 Uiso 1 1 calc R U . . .
C24 C 0.6551(4) 0.4765(5) 0.1419(3) 0.0248(14) Uani 1 1 d . . . . .
H24 H 0.710263 0.512638 0.151907 0.030 Uiso 1 1 calc R U . . .
C25 C 0.6236(4) 0.4259(5) 0.0782(3) 0.0254(14) Uani 1 1 d . . . . .
H25 H 0.655782 0.428551 0.042869 0.030 Uiso 1 1 calc R U . . .
C26 C 0.5443(4) 0.3711(5) 0.0664(3) 0.0253(14) Uani 1 1 d . . . . .
H26 H 0.523806 0.333381 0.023117 0.030 Uiso 1 1 calc R U . . .
C32 C 1.0053(4) 0.3360(5) 0.5827(3) 0.0249(14) Uani 1 1 d . . . . .
C33 C 1.0830(4) 0.3839(5) 0.5767(3) 0.0311(15) Uani 1 1 d . . . . .
H33 H 1.096367 0.392393 0.532184 0.037 Uiso 1 1 calc R U . . .
C34 C 1.1402(4) 0.4189(5) 0.6363(4) 0.0416(18) Uani 1 1 d . . . . .
H34 H 1.194721 0.450029 0.633470 0.050 Uiso 1 1 calc R U . . .
C35 C 1.1194(4) 0.4094(5) 0.7003(4) 0.0353(16) Uani 1 1 d . . . . .
H35 H 1.157627 0.436587 0.741711 0.042 Uiso 1 1 calc R U . . .
C36 C 1.0415(4) 0.3594(5) 0.7026(3) 0.0287(14) Uani 1 1 d . . . . .
H36 H 1.027097 0.350896 0.746720 0.034 Uiso 1 1 calc R U . . .
C42 C 0.7455(3) 0.4084(4) 0.5762(3) 0.0186(12) Uani 1 1 d . . . . .
C43 C 0.6722(4) 0.4741(5) 0.5576(3) 0.0240(14) Uani 1 1 d . . . . .
H43 H 0.666040 0.526223 0.520280 0.029 Uiso 1 1 calc R U . . .
C44 C 0.6078(4) 0.4627(5) 0.5943(3) 0.0255(14) Uani 1 1 d . . . . .
H44 H 0.555802 0.505440 0.581433 0.031 Uiso 1 1 calc R U . . .
C45 C 0.6193(4) 0.3893(5) 0.6495(3) 0.0257(14) Uani 1 1 d . . . . .
H45 H 0.575977 0.381668 0.675682 0.031 Uiso 1 1 calc R U . . .
C46 C 0.6949(4) 0.3269(5) 0.6661(3) 0.0204(13) Uani 1 1 d . . . . .
H46 H 0.703244 0.276551 0.704511 0.025 Uiso 1 1 calc R U . . .
N1 N 0.4207(3) 0.3160(3) 0.2226(2) 0.0158(10) Uani 1 1 d . . . . .
N2 N 0.8513(3) 0.2975(4) 0.5343(2) 0.0189(10) Uani 1 1 d . . . . .
N11 N 0.2726(3) 0.3586(4) 0.1220(2) 0.0238(11) Uani 1 1 d . . . . .
N21 N 0.4952(3) 0.3695(4) 0.1140(2) 0.0190(10) Uani 1 1 d . . . . .
N31 N 0.9851(3) 0.3220(4) 0.6452(2) 0.0220(11) Uani 1 1 d . . . . .
N41 N 0.7574(3) 0.3354(3) 0.6296(2) 0.0173(10) Uani 1 1 d . . . . .
O1S O 0.9494(6) 0.6159(8) 0.6099(6) 0.040(3) Uani 0.68(3) 1 d D U P A 1
H1OM H 0.979(3) 0.619(7) 0.651(2) 0.060 Uiso 0.68(3) 1 d D U P A 1
C1S C 0.8878(5) 0.7015(7) 0.6145(4) 0.068(3) Uani 0.68(3) 1 d D U P A 1
H1S1 H 0.850844 0.676870 0.645483 0.102 Uiso 0.68(3) 1 calc R U P A 1
H1S2 H 0.851391 0.716595 0.567757 0.102 Uiso 0.68(3) 1 calc R U P A 1
H1S3 H 0.918868 0.769761 0.633313 0.102 Uiso 0.68(3) 1 calc R U P A 1
O1S' O 0.9262(17) 0.6001(14) 0.6466(19) 0.070(10) Uani 0.32(3) 1 d D U P A 2
H1O' H 0.979(3) 0.619(7) 0.651(2) 0.104 Uiso 0.32(3) 1 d D U P A 2
C1S' C 0.8878(5) 0.7015(7) 0.6145(4) 0.068(3) Uani 0.32(3) 1 d D U P A 2
H1S4 H 0.861036 0.742333 0.647403 0.102 Uiso 0.32(3) 1 calc R U P A 2
H1S5 H 0.843115 0.683409 0.572264 0.102 Uiso 0.32(3) 1 calc R U P A 2
H1S6 H 0.932982 0.747963 0.601810 0.102 Uiso 0.32(3) 1 calc R U P A 2

loop_
_atom_site_aniso_label
_atom_site_aniso_U_11
_atom_site_aniso_U_22
_atom_site_aniso_U_33
_atom_site_aniso_U_23
_atom_site_aniso_U_13
_atom_site_aniso_U_12
Co1 0.0201(4) 0.0164(4) 0.0159(4) 0.0002(3) 0.0006(3) -0.0019(3)
Co2 0.0159(4) 0.0252(4) 0.0165(4) 0.0022(3) 0.0031(3) 0.0001(3)
Br1 0.0216(3) 0.0149(3) 0.0140(3) 0.0000(2) 0.0016(2) -0.0019(2)
Br2 0.0375(4) 0.0279(3) 0.0168(3) 0.0019(2) -0.0014(3) -0.0057(3)
Br3 0.0219(3) 0.0225(3) 0.0283(3) 0.0039(2) 0.0029(3) 0.0004(2)
Br4 0.0292(4) 0.0545(4) 0.0184(3) 0.0103(3) 0.0055(3) 0.0098(3)
S1 0.0267(8) 0.0245(8) 0.0146(7) 0.0016(6) 0.0015(6) -0.0039(6)
S2 0.0249(8) 0.0312(8) 0.0155(8) -0.0044(6) 0.0013(6) 0.0029(7)
C1 0.021(3) 0.019(3) 0.023(3) -0.004(2) 0.009(3) -0.002(2)
C2 0.019(3) 0.022(3) 0.014(3) -0.001(2) 0.000(2) 0.006(2)
C3 0.028(4) 0.033(3) 0.028(3) -0.010(3) 0.014(3) -0.007(3)
C4 0.025(3) 0.014(3) 0.022(3) -0.001(2) 0.009(3) 0.001(2)
C5 0.024(3) 0.031(3) 0.016(3) -0.002(3) 0.005(3) -0.005(3)
C6 0.027(3) 0.020(3) 0.016(3) -0.002(2) -0.002(3) -0.007(3)
C7 0.029(3) 0.027(3) 0.025(3) -0.002(3) 0.012(3) -0.002(3)
C8 0.026(3) 0.022(3) 0.012(3) 0.002(2) 0.005(2) -0.006(3)
C12 0.012(3) 0.023(3) 0.037(4) 0.000(3) 0.008(3) 0.000(2)
C13 0.026(4) 0.038(4) 0.036(4) -0.001(3) 0.008(3) -0.002(3)
C14 0.012(3) 0.037(4) 0.067(5) 0.002(4) 0.009(3) 0.007(3)
C15 0.017(3) 0.033(4) 0.057(5) 0.001(3) -0.002(3) -0.002(3)
C16 0.020(3) 0.027(3) 0.033(4) 0.007(3) -0.010(3) -0.004(3)
C22 0.016(3) 0.015(3) 0.009(3) 0.000(2) 0.000(2) 0.002(2)
C23 0.021(3) 0.019(3) 0.017(3) -0.001(2) 0.008(3) 0.003(2)
C24 0.019(3) 0.023(3) 0.032(4) -0.002(3) 0.005(3) -0.004(3)
C25 0.028(3) 0.027(3) 0.024(3) -0.002(3) 0.012(3) -0.003(3)
C26 0.034(4) 0.023(3) 0.021(3) -0.009(3) 0.011(3) -0.003(3)
C32 0.027(4) 0.025(3) 0.025(3) -0.003(3) 0.012(3) -0.001(3)
C33 0.024(3) 0.033(4) 0.040(4) -0.008(3) 0.014(3) -0.007(3)
C34 0.018(3) 0.038(4) 0.068(5) 0.001(4) 0.009(4) -0.009(3)
C35 0.016(3) 0.042(4) 0.041(4) -0.005(3) -0.008(3) -0.008(3)
C36 0.021(3) 0.036(4) 0.026(3) -0.003(3) -0.001(3) 0.003(3)
C42 0.019(3) 0.022(3) 0.012(3) -0.006(2) 0.001(2) -0.006(3)
C43 0.036(4) 0.020(3) 0.016(3) 0.007(2) 0.005(3) 0.007(3)
C44 0.019(3) 0.025(3) 0.031(4) 0.003(3) 0.003(3) 0.012(3)
C45 0.030(4) 0.023(3) 0.026(3) -0.005(3) 0.010(3) 0.002(3)
C46 0.028(3) 0.022(3) 0.013(3) 0.002(2) 0.009(3) -0.001(3)
N1 0.017(2) 0.014(2) 0.017(2) 0.0043(19) 0.005(2) -0.0006(19)
N2 0.018(3) 0.026(3) 0.012(2) -0.004(2) 0.004(2) -0.005(2)
N11 0.025(3) 0.016(2) 0.028(3) 0.000(2) 0.001(2) -0.003(2)
N21 0.019(3) 0.015(2) 0.022(3) 0.002(2) 0.004(2) 0.000(2)
N31 0.018(3) 0.023(3) 0.025(3) 0.000(2) 0.003(2) -0.003(2)
N41 0.017(3) 0.016(2) 0.018(2) 0.001(2) 0.003(2) -0.0005(19)
O1S 0.030(5) 0.048(5) 0.034(6) -0.014(4) -0.009(4) 0.002(4)
C1S 0.057(5) 0.052(5) 0.074(6) -0.014(4) -0.027(5) 0.024(4)
O1S' 0.035(13) 0.051(12) 0.11(2) -0.032(13) -0.012(13) -0.006(9)
C1S' 0.057(5) 0.052(5) 0.074(6) -0.014(4) -0.027(5) 0.024(4)

loop_
_atom_type_symbol
_atom_type_description
_atom_type_scat_dispersion_real
_atom_type_scat_dispersion_imag
_atom_type_scat_source
C C 0.0033 0.0016 'International Tables Vol C Tables 4.2.6.8 and 6.1.1.4'
H H 0.0000 0.0000 'International Tables Vol C Tables 4.2.6.8 and 6.1.1.4'
N N 0.0061 0.0033 'International Tables Vol C Tables 4.2.6.8 and 6.1.1.4'
S S 0.1246 0.1234 'International Tables Vol C Tables 4.2.6.8 and 6.1.1.4'
Co Co 0.3494 0.9721 'International Tables Vol C Tables 4.2.6.8 and 6.1.1.4'
Br Br -0.2901 2.4595 'International Tables Vol C Tables 4.2.6.8 and 6.1.1.4'
O O 0.0106 0.0060 'International Tables Vol C Tables 4.2.6.8 and 6.1.1.4'

loop_
_geom_angle_atom_site_label_1
_geom_angle_atom_site_label_2
_geom_angle_atom_site_label_3
_geom_angle
_geom_angle_site_symmetry_1
_geom_angle_site_symmetry_3
_geom_angle_publ_flag
N21 Co1 N11 118.00(18) . . ?
N21 Co1 N1 76.22(16) . . ?
N11 Co1 N1 76.09(17) . . ?
N21 Co1 Br1 123.73(12) . . ?
N11 Co1 Br1 110.58(12) . . ?
N1 Co1 Br1 90.13(10) . . ?
N21 Co1 Br2 96.35(12) . . ?
N11 Co1 Br2 101.89(13) . . ?
N1 Co1 Br2 169.76(10) . . ?
Br1 Co1 Br2 99.91(3) . . ?
N31 Co2 N41 116.22(18) . . ?
N31 Co2 N2 75.78(17) . . ?
N41 Co2 N2 75.59(16) . . ?
N31 Co2 Br3 109.64(13) . . ?
N41 Co2 Br3 126.82(12) . . ?
N2 Co2 Br3 91.57(11) . . ?
N31 Co2 Br4 100.86(13) . . ?
N41 Co2 Br4 94.66(12) . . ?
N2 Co2 Br4 166.38(12) . . ?
Br3 Co2 Br4 101.94(3) . . ?
C1 S1 S2 104.16(19) . . ?
C5 S2 S1 103.20(19) . . ?
C2 C1 S1 111.5(4) . . ?
C2 C1 H1A 109.3 . . ?
S1 C1 H1A 109.3 . . ?
C2 C1 H1B 109.3 . . ?
S1 C1 H1B 109.3 . . ?
H1A C1 H1B 108.0 . . ?
N1 C2 C1 116.6(4) . . ?
N1 C2 H2A 108.2 . . ?
C1 C2 H2A 108.2 . . ?
N1 C2 H2B 108.2 . . ?
C1 C2 H2B 108.2 . . ?
H2A C2 H2B 107.3 . . ?
N1 C3 C12 110.8(5) . . ?
N1 C3 H3A 109.5 . . ?
C12 C3 H3A 109.5 . . ?
N1 C3 H3B 109.5 . . ?
C12 C3 H3B 109.5 . . ?
H3A C3 H3B 108.1 . . ?
N1 C4 C22 108.8(4) . . ?
N1 C4 H4A 109.9 . . ?
C22 C4 H4A 109.9 . . ?
N1 C4 H4B 109.9 . . ?
C22 C4 H4B 109.9 . . ?
H4A C4 H4B 108.3 . . ?
C6 C5 S2 109.7(4) . . ?
C6 C5 H5A 109.7 . . ?
S2 C5 H5A 109.7 . . ?
C6 C5 H5B 109.7 . . ?
S2 C5 H5B 109.7 . . ?
H5A C5 H5B 108.2 . . ?
N2 C6 C5 116.2(4) . . ?
N2 C6 H6A 108.2 . . ?
C5 C6 H6A 108.2 . . ?
N2 C6 H6B 108.2 . . ?
C5 C6 H6B 108.2 . . ?
H6A C6 H6B 107.4 . . ?
N2 C7 C32 109.7(4) . . ?
N2 C7 H7A 109.7 . . ?
C32 C7 H7A 109.7 . . ?
N2 C7 H7B 109.7 . . ?
C32 C7 H7B 109.7 . . ?
H7A C7 H7B 108.2 . . ?
N2 C8 C42 108.5(4) . . ?
N2 C8 H8A 110.0 . . ?
C42 C8 H8A 110.0 . . ?
N2 C8 H8B 110.0 . . ?
C42 C8 H8B 110.0 . . ?
H8A C8 H8B 108.4 . . ?
N11 C12 C13 121.6(5) . . ?
N11 C12 C3 117.4(5) . . ?
C13 C12 C3 121.0(5) . . ?
C14 C13 C12 119.8(6) . . ?
C14 C13 H13 120.1 . . ?
C12 C13 H13 120.1 . . ?
C13 C14 C15 118.5(6) . . ?
C13 C14 H14 120.7 . . ?
C15 C14 H14 120.7 . . ?
C16 C15 C14 119.0(6) . . ?
C16 C15 H15 120.5 . . ?
C14 C15 H15 120.5 . . ?
N11 C16 C15 122.6(6) . . ?
N11 C16 H16 118.7 . . ?
C15 C16 H16 118.7 . . ?
N21 C22 C23 120.8(5) . . ?
N21 C22 C4 114.7(5) . . ?
C23 C22 C4 124.4(5) . . ?
C22 C23 C24 120.1(5) . . ?
C22 C23 H23 120.0 . . ?
C24 C23 H23 120.0 . . ?
C25 C24 C23 118.8(5) . . ?
C25 C24 H24 120.6 . . ?
C23 C24 H24 120.6 . . ?
C24 C25 C26 119.0(5) . . ?
C24 C25 H25 120.5 . . ?
C26 C25 H25 120.5 . . ?
N21 C26 C25 122.2(5) . . ?
N21 C26 H26 118.9 . . ?
C25 C26 H26 118.9 . . ?
N31 C32 C33 122.0(6) . . ?
N31 C32 C7 116.3(5) . . ?
C33 C32 C7 121.6(5) . . ?
C34 C33 C32 118.4(6) . . ?
C34 C33 H33 120.8 . . ?
C32 C33 H33 120.8 . . ?
C33 C34 C35 120.5(6) . . ?
C33 C34 H34 119.7 . . ?
C35 C34 H34 119.7 . . ?
C34 C35 C36 117.9(6) . . ?
C34 C35 H35 121.0 . . ?
C36 C35 H35 121.0 . . ?
N31 C36 C35 122.8(6) . . ?
N31 C36 H36 118.6 . . ?
C35 C36 H36 118.6 . . ?
N41 C42 C43 122.5(5) . . ?
N41 C42 C8 114.1(5) . . ?
C43 C42 C8 123.5(5) . . ?
C42 C43 C44 118.6(5) . . ?
C42 C43 H43 120.7 . . ?
C44 C43 H43 120.7 . . ?
C45 C44 C43 119.7(5) . . ?
C45 C44 H44 120.1 . . ?
C43 C44 H44 120.1 . . ?
C44 C45 C46 118.8(5) . . ?
C44 C45 H45 120.6 . . ?
C46 C45 H45 120.6 . . ?
N41 C46 C45 122.0(5) . . ?
N41 C46 H46 119.0 . . ?
C45 C46 H46 119.0 . . ?
C3 N1 C2 110.6(4) . . ?
C3 N1 C4 112.7(4) . . ?
C2 N1 C4 109.7(4) . . ?
C3 N1 Co1 105.5(3) . . ?
C2 N1 Co1 118.2(3) . . ?
C4 N1 Co1 99.7(3) . . ?
C7 N2 C8 112.3(4) . . ?
C7 N2 C6 112.9(4) . . ?
C8 N2 C6 111.0(4) . . ?
C7 N2 Co2 105.4(3) . . ?
C8 N2 Co2 100.9(3) . . ?
C6 N2 Co2 113.7(3) . . ?
C16 N11 C12 118.4(5) . . ?
C16 N11 Co1 122.7(4) . . ?
C12 N11 Co1 118.9(4) . . ?
C26 N21 C22 119.0(5) . . ?
C26 N21 Co1 123.6(4) . . ?
C22 N21 Co1 117.3(3) . . ?
C36 N31 C32 118.3(5) . . ?
C36 N31 Co2 124.0(4) . . ?
C32 N31 Co2 117.7(4) . . ?
C42 N41 C46 118.4(5) . . ?
C42 N41 Co2 116.7(4) . . ?
C46 N41 Co2 124.9(4) . . ?
C1S O1S H1OM 99(5) . . ?
O1S C1S H1S1 109.5 . . ?
O1S C1S H1S2 109.5 . . ?
H1S1 C1S H1S2 109.5 . . ?
O1S C1S H1S3 109.5 . . ?
H1S1 C1S H1S3 109.5 . . ?
H1S2 C1S H1S3 109.5 . . ?
C1S' O1S' H1O' 97(5) . . ?
O1S' C1S' H1S4 109.5 . . ?
O1S' C1S' H1S5 109.5 . . ?
H1S4 C1S' H1S5 109.5 . . ?
O1S' C1S' H1S6 109.5 . . ?
H1S4 C1S' H1S6 109.5 . . ?
H1S5 C1S' H1S6 109.5 . . ?

loop_
_geom_bond_atom_site_label_1
_geom_bond_atom_site_label_2
_geom_bond_distance
_geom_bond_site_symmetry_2
_geom_bond_publ_flag
Co1 N21 2.070(4) . ?
Co1 N11 2.074(5) . ?
Co1 N1 2.350(4) . ?
Co1 Br1 2.4592(9) . ?
Co1 Br2 2.4611(9) . ?
Co2 N31 2.073(4) . ?
Co2 N41 2.090(4) . ?
Co2 N2 2.275(4) . ?
Co2 Br3 2.4412(9) . ?
Co2 Br4 2.4703(9) . ?
S1 C1 1.803(5) . ?
S1 S2 2.037(2) . ?
S2 C5 1.820(5) . ?
C1 C2 1.525(7) . ?
C1 H1A 0.9900 . ?
C1 H1B 0.9900 . ?
C2 N1 1.482(6) . ?
C2 H2A 0.9900 . ?
C2 H2B 0.9900 . ?
C3 N1 1.468(7) . ?
C3 C12 1.521(8) . ?
C3 H3A 0.9900 . ?
C3 H3B 0.9900 . ?
C4 N1 1.482(6) . ?
C4 C22 1.494(7) . ?
C4 H4A 0.9900 . ?
C4 H4B 0.9900 . ?
C5 C6 1.525(7) . ?
C5 H5A 0.9900 . ?
C5 H5B 0.9900 . ?
C6 N2 1.481(7) . ?
C6 H6A 0.9900 . ?
C6 H6B 0.9900 . ?
C7 N2 1.475(7) . ?
C7 C32 1.507(8) . ?
C7 H7A 0.9900 . ?
C7 H7B 0.9900 . ?
C8 N2 1.478(7) . ?
C8 C42 1.503(7) . ?
C8 H8A 0.9900 . ?
C8 H8B 0.9900 . ?
C12 N11 1.349(7) . ?
C12 C13 1.385(8) . ?
C13 C14 1.372(9) . ?
C13 H13 0.9500 . ?
C14 C15 1.392(9) . ?
C14 H14 0.9500 . ?
C15 C16 1.373(8) . ?
C15 H15 0.9500 . ?
C16 N11 1.343(7) . ?
C16 H16 0.9500 . ?
C22 N21 1.352(6) . ?
C22 C23 1.381(7) . ?
C23 C24 1.382(7) . ?
C23 H23 0.9500 . ?
C24 C25 1.376(8) . ?
C24 H24 0.9500 . ?
C25 C26 1.383(8) . ?
C25 H25 0.9500 . ?
C26 N21 1.344(7) . ?
C26 H26 0.9500 . ?
C32 N31 1.347(7) . ?
C32 C33 1.382(8) . ?
C33 C34 1.368(9) . ?
C33 H33 0.9500 . ?
C34 C35 1.375(9) . ?
C34 H34 0.9500 . ?
C35 C36 1.377(8) . ?
C35 H35 0.9500 . ?
C36 N31 1.341(7) . ?
C36 H36 0.9500 . ?
C42 N41 1.344(7) . ?
C42 C43 1.376(8) . ?
C43 C44 1.380(8) . ?
C43 H43 0.9500 . ?
C44 C45 1.374(8) . ?
C44 H44 0.9500 . ?
C45 C46 1.380(8) . ?
C45 H45 0.9500 . ?
C46 N41 1.350(6) . ?
C46 H46 0.9500 . ?
O1S C1S 1.429(10) . ?
O1S H1OM 0.84(3) . ?
C1S H1S1 0.9800 . ?
C1S H1S2 0.9800 . ?
C1S H1S3 0.9800 . ?
O1S' C1S' 1.436(16) . ?
O1S' H1O' 0.85(3) . ?
C1S' H1S4 0.9800 . ?
C1S' H1S5 0.9800 . ?
C1S' H1S6 0.9800 . ?

loop_
_geom_hbond_atom_site_label_D
_geom_hbond_atom_site_label_H
_geom_hbond_atom_site_label_A
_geom_hbond_distance_DH
_geom_hbond_distance_HA
_geom_hbond_distance_DA
_geom_hbond_angle_DHA
_geom_hbond_site_symmetry_A
_geom_hbond_publ_flag
O1S H1OM Br4 0.84(3) 2.61(4) 3.302(9) 140(5) 2_756 yes
O1S' H1O' Br4 0.85(3) 2.61(4) 3.36(2) 148(5) 2_756 yes

loop_
_geom_torsion_atom_site_label_1
_geom_torsion_atom_site_label_2
_geom_torsion_atom_site_label_3
_geom_torsion_atom_site_label_4
_geom_torsion
_geom_torsion_site_symmetry_1
_geom_torsion_site_symmetry_2
_geom_torsion_site_symmetry_3
_geom_torsion_site_symmetry_4
_geom_torsion_publ_flag
S2 S1 C1 C2 61.4(4) . . . . ?
S1 C1 C2 N1 178.4(4) . . . . ?
S1 S2 C5 C6 64.8(4) . . . . ?
S2 C5 C6 N2 172.9(4) . . . . ?
N1 C3 C12 N11 26.8(7) . . . . ?
N1 C3 C12 C13 -155.7(5) . . . . ?
N11 C12 C13 C14 2.5(9) . . . . ?
C3 C12 C13 C14 -174.8(6) . . . . ?
C12 C13 C14 C15 -3.3(9) . . . . ?
C13 C14 C15 C16 1.6(9) . . . . ?
C14 C15 C16 N11 1.2(9) . . . . ?
N1 C4 C22 N21 45.4(6) . . . . ?
N1 C4 C22 C23 -138.4(5) . . . . ?
N21 C22 C23 C24 4.1(8) . . . . ?
C4 C22 C23 C24 -171.9(5) . . . . ?
C22 C23 C24 C25 -1.3(8) . . . . ?
C23 C24 C25 C26 -2.0(8) . . . . ?
C24 C25 C26 N21 2.8(9) . . . . ?
N2 C7 C32 N31 26.5(7) . . . . ?
N2 C7 C32 C33 -154.1(5) . . . . ?
N31 C32 C33 C34 -0.6(9) . . . . ?
C7 C32 C33 C34 180.0(6) . . . . ?
C32 C33 C34 C35 -1.9(10) . . . . ?
C33 C34 C35 C36 2.9(10) . . . . ?
C34 C35 C36 N31 -1.4(9) . . . . ?
N2 C8 C42 N41 39.7(6) . . . . ?
N2 C8 C42 C43 -141.1(5) . . . . ?
N41 C42 C43 C44 -1.4(8) . . . . ?
C8 C42 C43 C44 179.5(5) . . . . ?
C42 C43 C44 C45 2.0(9) . . . . ?
C43 C44 C45 C46 -1.1(9) . . . . ?
C44 C45 C46 N41 -0.5(9) . . . . ?
C12 C3 N1 C2 -163.9(4) . . . . ?
C12 C3 N1 C4 72.9(6) . . . . ?
C12 C3 N1 Co1 -34.9(5) . . . . ?
C1 C2 N1 C3 -58.6(6) . . . . ?
C1 C2 N1 C4 66.4(6) . . . . ?
C1 C2 N1 Co1 179.7(4) . . . . ?
C22 C4 N1 C3 -161.0(4) . . . . ?
C22 C4 N1 C2 75.3(5) . . . . ?
C22 C4 N1 Co1 -49.6(4) . . . . ?
C32 C7 N2 C8 69.4(6) . . . . ?
C32 C7 N2 C6 -164.2(4) . . . . ?
C32 C7 N2 Co2 -39.6(5) . . . . ?
C42 C8 N2 C7 -162.6(4) . . . . ?
C42 C8 N2 C6 70.0(5) . . . . ?
C42 C8 N2 Co2 -50.8(4) . . . . ?
C5 C6 N2 C7 -71.1(6) . . . . ?
C5 C6 N2 C8 56.0(6) . . . . ?
C5 C6 N2 Co2 169.0(4) . . . . ?
C15 C16 N11 C12 -2.0(8) . . . . ?
C15 C16 N11 Co1 176.3(4) . . . . ?
C13 C12 N11 C16 0.2(8) . . . . ?
C3 C12 N11 C16 177.6(5) . . . . ?
C13 C12 N11 Co1 -178.2(4) . . . . ?
C3 C12 N11 Co1 -0.8(6) . . . . ?
C25 C26 N21 C22 0.0(8) . . . . ?
C25 C26 N21 Co1 -175.1(4) . . . . ?
C23 C22 N21 C26 -3.5(7) . . . . ?
C4 C22 N21 C26 173.0(5) . . . . ?
C23 C22 N21 Co1 172.0(4) . . . . ?
C4 C22 N21 Co1 -11.6(6) . . . . ?
C35 C36 N31 C32 -1.1(9) . . . . ?
C35 C36 N31 Co2 176.4(5) . . . . ?
C33 C32 N31 C36 2.1(8) . . . . ?
C7 C32 N31 C36 -178.5(5) . . . . ?
C33 C32 N31 Co2 -175.5(4) . . . . ?
C7 C32 N31 Co2 3.9(6) . . . . ?
C43 C42 N41 C46 -0.2(8) . . . . ?
C8 C42 N41 C46 179.0(5) . . . . ?
C43 C42 N41 Co2 177.4(4) . . . . ?
C8 C42 N41 Co2 -3.4(6) . . . . ?
C45 C46 N41 C42 1.2(8) . . . . ?
C45 C46 N41 Co2 -176.2(4) . . . . ?
